data_4024840
loop_
_publ_author_name
'Neta Shefer'
'Tal Harel'
'Shlomo Rozen'

_publ_section_title
;
Synthesis of Oxygenated Fused Oligothiophenes with HOF.CH3CN
;
_journal_name_full 'Journal of Organic Chemistry'
_journal_page_first 6993
_journal_page_last 6998
_journal_paper_doi 10.1021/jo901106j
_journal_volume 74
_journal_year 2009
_chemical_formula_moiety 'C14 H12 O6 S3'
_chemical_formula_sum 'C14 H12 O6 S3'
_chemical_formula_weight 372.42
_chemical_name_systematic
; 
 ? 
;
_space_group_IT_number 15
_symmetry_cell_setting monoclinic
_symmetry_space_group_name_Hall '-C 2yc'
_symmetry_space_group_name_H-M 'C 1 2/c 1'
_atom_sites_solution_hydrogens geom
_atom_sites_solution_primary direct
_atom_sites_solution_secondary difmap
_audit_creation_method SHELXL-97
_cell_angle_alpha 90.00
_cell_angle_beta 104.8970(10)
_cell_angle_gamma 90.00
_cell_formula_units_Z 4
_cell_length_a 25.299(2)
_cell_length_b 7.0931(6)
_cell_length_c 8.7605(8)
_cell_measurement_temperature 173(1)
_cell_volume 1519.2(2)
_computing_cell_refinement 'Bruker SMART'
_computing_data_collection 'Bruker SMART'
_computing_data_reduction 'Bruker SAINT'
_computing_molecular_graphics 'Bruker SHELXTL'
_computing_publication_material 'Bruker SHELXTL'
_computing_structure_refinement 'SHELXL-97 (Sheldrick, 1997)'
_computing_structure_solution 'SHELXS-97 (Sheldrick, 1990)'
_diffrn_ambient_temperature 173(1)
_diffrn_measured_fraction_theta_full 0.999
_diffrn_measured_fraction_theta_max 0.999
_diffrn_measurement_device_type 'CCD area detector'
_diffrn_measurement_method 'phi and omega scans'
_diffrn_radiation_monochromator graphite
_diffrn_radiation_source 'fine-focus sealed tube'
_diffrn_radiation_type MoK\a
_diffrn_radiation_wavelength 0.71073
_diffrn_reflns_av_R_equivalents 0.0154
_diffrn_reflns_av_sigmaI/netI 0.0115
_diffrn_reflns_limit_h_max 32
_diffrn_reflns_limit_h_min -32
_diffrn_reflns_limit_k_max 9
_diffrn_reflns_limit_k_min -9
_diffrn_reflns_limit_l_max 11
_diffrn_reflns_limit_l_min -11
_diffrn_reflns_number 8127
_diffrn_reflns_theta_full 26.99
_diffrn_reflns_theta_max 26.99
_diffrn_reflns_theta_min 1.67
_exptl_absorpt_coefficient_mu 0.516
_exptl_absorpt_correction_T_max 0.9407
_exptl_absorpt_correction_T_min 0.7471
_exptl_absorpt_correction_type none
_exptl_crystal_colour 'pale yellow'
_exptl_crystal_density_diffrn 1.628
_exptl_crystal_density_method 'not measured'
_exptl_crystal_description rod
_exptl_crystal_F_000 768
_exptl_crystal_size_max 0.60
_exptl_crystal_size_mid 0.25
_exptl_crystal_size_min 0.12
_refine_diff_density_max 0.338
_refine_diff_density_min -0.292
_refine_diff_density_rms 0.059
_refine_ls_extinction_coef 0.0069(9)
_refine_ls_extinction_expression Fc^*^=kFc[1+0.001xFc^2^\l^3^/sin(2\q)]^-1/4^
_refine_ls_extinction_method SHELXL
_refine_ls_goodness_of_fit_ref 1.073
_refine_ls_hydrogen_treatment mixed
_refine_ls_matrix_type full
_refine_ls_number_parameters 130
_refine_ls_number_reflns 1659
_refine_ls_number_restraints 0
_refine_ls_restrained_S_all 1.073
_refine_ls_R_factor_all 0.0278
_refine_ls_R_factor_gt 0.0275
_refine_ls_shift/su_max 0.000
_refine_ls_shift/su_mean 0.000
_refine_ls_structure_factor_coef Fsqd
_refine_ls_weighting_details 'calc w=1/[\s^2^(Fo^2^)+(0.0466P)^2^+1.2959P] where P=(Fo^2^+2Fc^2^)/3'
_refine_ls_weighting_scheme calc
_refine_ls_wR_factor_gt 0.0766
_refine_ls_wR_factor_ref 0.0769
_reflns_number_gt 1638
_reflns_number_total 1659
_reflns_threshold_expression >2sigma(I)
_cod_data_source_file jo901106j_si_002.cif
_cod_data_source_block neta11m
_cod_depositor_comments
;
The following automatic conversions were performed:
'_symmetry_cell_setting' value 'Monoclinic' changed to 'monoclinic'
according to '/home/saulius/struct/CIF-dictionaries/cif_core.dic'
dictionary named 'cif_core.dic' version 2.4.1 from 2010-06-29.

Automatic conversion script
Id: cif_fix_enum 1527 2010-12-29 10:47:43Z saulius 
;
_cod_original_sg_symbol_H-M C2/c
_cod_database_code 4024840

loop_
_symmetry_equiv_pos_as_xyz
'x, y, z'
'-x, y, -z+1/2'
'x+1/2, y+1/2, z'
'-x+1/2, y+1/2, -z+1/2'
'-x, -y, -z'
'x, -y, z-1/2'
'-x+1/2, -y+1/2, -z'
'x+1/2, -y+1/2, z-1/2'

loop_
_atom_site_label
_atom_site_type_symbol
_atom_site_fract_x
_atom_site_fract_y
_atom_site_fract_z
_atom_site_U_iso_or_equiv
_atom_site_adp_type
_atom_site_occupancy
_atom_site_symmetry_multiplicity
_atom_site_calc_flag
_atom_site_refinement_flags
_atom_site_disorder_assembly
_atom_site_disorder_group
C1 C 0.02323(5) 0.48220(18) 0.31906(14) 0.0186(3) Uani 1 1 d . . .
C2 C 0.03972(5) 0.30331(18) 0.37341(15) 0.0193(3) Uani 1 1 d . . .
C3 C 0.08561(5) 0.3007(2) 0.50403(16) 0.0208(3) Uani 1 1 d . . .
H3 H 0.1036(7) 0.187(2) 0.5601(19) 0.021(4) Uiso 1 1 d . . .
C4 C 0.10274(5) 0.48236(19) 0.54565(15) 0.0203(3) Uani 1 1 d . . .
C5 C 0.14980(5) 0.53478(19) 0.67739(16) 0.0219(3) Uani 1 1 d . . .
C6 C 0.19724(6) 0.7844(2) 0.83194(18) 0.0277(3) Uani 1 1 d . . .
H61 H 0.2305(7) 0.759(2) 0.806(2) 0.029(4) Uiso 1 1 d . . .
H62 H 0.1947(7) 0.712(3) 0.925(2) 0.034(5) Uiso 1 1 d . . .
C7 C 0.18970(8) 0.9909(2) 0.8515(2) 0.0384(4) Uani 1 1 d . . .
H71 H 0.2201(9) 1.034(3) 0.937(3) 0.051(6) Uiso 1 1 d . . .
H72 H 0.1914(9) 1.054(4) 0.755(3) 0.061(7) Uiso 1 1 d . . .
H73 H 0.1545(10) 1.018(3) 0.869(3) 0.058(6) Uiso 1 1 d . . .
O1 O 0.03428(4) 0.02375(14) 0.17358(12) 0.0290(3) Uani 1 1 d . . .
O2 O 0.18157(4) 0.42229(15) 0.75331(14) 0.0369(3) Uani 1 1 d . . .
O3 O 0.15246(4) 0.72066(14) 0.70116(11) 0.0255(2) Uani 1 1 d . . .
S1 S 0.0000 0.12885(6) 0.2500 0.01988(15) Uani 1 2 d S . .
S2 S 0.063365(13) 0.65217(4) 0.42735(4) 0.01996(14) Uani 1 1 d . . .

loop_
_atom_site_aniso_label
_atom_site_aniso_U_11
_atom_site_aniso_U_22
_atom_site_aniso_U_33
_atom_site_aniso_U_23
_atom_site_aniso_U_13
_atom_site_aniso_U_12
C1 0.0199(6) 0.0185(6) 0.0174(6) -0.0013(5) 0.0047(5) -0.0012(5)
C2 0.0202(6) 0.0180(6) 0.0194(6) 0.0000(5) 0.0044(5) -0.0008(5)
C3 0.0198(6) 0.0207(6) 0.0208(6) 0.0013(5) 0.0034(5) 0.0006(5)
C4 0.0190(6) 0.0203(6) 0.0209(6) 0.0018(5) 0.0038(5) 0.0014(5)
C5 0.0194(6) 0.0206(6) 0.0243(6) -0.0006(5) 0.0033(5) -0.0010(5)
C6 0.0214(6) 0.0255(7) 0.0304(7) -0.0035(6) -0.0040(5) -0.0028(5)
C7 0.0362(8) 0.0251(8) 0.0473(10) -0.0060(7) -0.0015(7) -0.0031(6)
O1 0.0324(5) 0.0236(5) 0.0280(5) -0.0041(4) 0.0022(4) 0.0075(4)
O2 0.0309(6) 0.0226(5) 0.0454(7) 0.0002(5) -0.0115(5) 0.0021(4)
O3 0.0226(5) 0.0203(5) 0.0279(5) -0.0015(4) -0.0039(4) -0.0005(4)
S1 0.0223(2) 0.0153(2) 0.0193(2) 0.000 0.00027(17) 0.000
S2 0.0216(2) 0.0167(2) 0.0197(2) -0.00031(11) 0.00173(13) -0.00100(11)

loop_
_atom_type_symbol
_atom_type_description
_atom_type_scat_dispersion_real
_atom_type_scat_dispersion_imag
_atom_type_scat_source
C C 0.0033 0.0016 'International Tables Vol C Tables 4.2.6.8 and 6.1.1.4'
H H 0.0000 0.0000 'International Tables Vol C Tables 4.2.6.8 and 6.1.1.4'
O O 0.0106 0.0060 'International Tables Vol C Tables 4.2.6.8 and 6.1.1.4'
S S 0.1246 0.1234 'International Tables Vol C Tables 4.2.6.8 and 6.1.1.4'

loop_
_geom_angle_atom_site_label_1
_geom_angle_atom_site_label_2
_geom_angle_atom_site_label_3
_geom_angle
_geom_angle_site_symmetry_1
_geom_angle_site_symmetry_3
_geom_angle_publ_flag
C2 C1 C1 113.24(7) . 2 ?
C2 C1 S2 112.03(9) . . ?
C1 C1 S2 134.71(4) 2 . ?
C1 C2 C3 113.93(11) . . ?
C1 C2 S1 110.91(9) . . ?
C3 C2 S1 134.96(10) . . ?
C4 C3 C2 109.94(12) . . ?
C4 C3 H3 123.8(10) . . ?
C2 C3 H3 126.3(10) . . ?
C3 C4 C5 125.28(12) . . ?
C3 C4 S2 113.54(10) . . ?
C5 C4 S2 121.18(10) . . ?
O2 C5 O3 124.69(12) . . ?
O2 C5 C4 123.66(13) . . ?
O3 C5 C4 111.66(11) . . ?
O3 C6 C7 107.31(12) . . ?
O3 C6 H61 108.1(11) . . ?
C7 C6 H61 111.1(11) . . ?
O3 C6 H62 106.7(11) . . ?
C7 C6 H62 112.4(11) . . ?
H61 C6 H62 111.0(15) . . ?
C6 C7 H71 107.5(13) . . ?
C6 C7 H72 108.6(15) . . ?
H71 C7 H72 108.8(19) . . ?
C6 C7 H73 111.2(14) . . ?
H71 C7 H73 113.2(19) . . ?
H72 C7 H73 107(2) . . ?
C5 O3 C6 115.22(11) . . ?
O1 S1 O1 117.32(9) . 2 ?
O1 S1 C2 109.35(6) . . ?
O1 S1 C2 113.19(6) 2 . ?
O1 S1 C2 113.19(6) . 2 ?
O1 S1 C2 109.35(6) 2 2 ?
C2 S1 C2 91.61(9) . 2 ?
C1 S2 C4 90.56(6) . . ?

loop_
_geom_bond_atom_site_label_1
_geom_bond_atom_site_label_2
_geom_bond_distance
_geom_bond_site_symmetry_2
_geom_bond_publ_flag
C1 C2 1.3815(19) . ?
C1 C1 1.454(2) 2 ?
C1 S2 1.6997(13) . ?
C2 C3 1.4052(19) . ?
C2 S1 1.7752(13) . ?
C3 C4 1.3782(19) . ?
C3 H3 0.991(17) . ?
C4 C5 1.4769(18) . ?
C4 S2 1.7281(13) . ?
C5 O2 1.2041(17) . ?
C5 O3 1.3338(17) . ?
C6 O3 1.4604(16) . ?
C6 C7 1.493(2) . ?
C6 H61 0.945(17) . ?
C6 H62 0.98(2) . ?
C7 H71 0.98(2) . ?
C7 H72 0.97(3) . ?
C7 H73 0.96(2) . ?
O1 S1 1.4334(10) . ?
S1 O1 1.4334(10) 2 ?
S1 C2 1.7752(13) 2 ?
